data_1506468
loop_
_publ_author_name
'Ishikawa, Teruhiko'
'Miyahara, Tadashi'
'Asakura, Mami'
'Higuchi, Shuichi'
'Miyauchi, Yayoi'
'Saito, Seiki'

_publ_section_title
;
 One-pot multistep synthesis of 4-acetoxy-2-amino-3-arylbenzofurans from
 1-aryl-2-nitroethylenes and cyclohexane-1,3-diones.
;
_journal_issue 7
_journal_name_full 'Organic letters'
_journal_page_first 1211
_journal_page_last 1214
_journal_paper_doi 10.1021/ol047540b
_journal_volume 7
_journal_year 2005
_chemical_formula_moiety 'C17 H15 N O4 '
_chemical_formula_sum 'C17 H15 N O4'
_chemical_formula_weight 297.31
_chemical_melting_point 172.5(5)
_space_group_IT_number 2
_symmetry_cell_setting triclinic
_symmetry_Int_Tables_number 2
_symmetry_space_group_name_Hall '-P 1'
_symmetry_space_group_name_H-M 'P -1'
_cell_angle_alpha 107.1(1)
_cell_angle_beta 102.0(1)
_cell_angle_gamma 99.6(1)
_cell_formula_units_Z 2
_cell_length_a 7.57(2)
_cell_length_b 9.27(2)
_cell_length_c 11.24(3)
_cell_measurement_reflns_used 2407
_cell_measurement_temperature 296.1
_cell_measurement_theta_max 67.3
_cell_measurement_theta_min 5.5
_cell_volume 715(3)
_computing_cell_refinement PROCESS-AUTO
_computing_data_collection PROCESS-AUTO
_computing_data_reduction CrystalStructure
_computing_publication_material 'CrystalStructure 3.6.0'
_computing_structure_refinement CRYSTALS
_computing_structure_solution DirectMethod
_diffrn_detector_area_resol_mean 10.00
_diffrn_measured_fraction_theta_full 0.9267
_diffrn_measured_fraction_theta_max 0.9267
_diffrn_measurement_device_type 'Rigaku RAXIS-RAPID'
_diffrn_measurement_method \w
_diffrn_radiation_type 'Cu K\a'
_diffrn_radiation_wavelength 1.5419
_diffrn_reflns_av_R_equivalents 0.040
_diffrn_reflns_limit_h_max 9
_diffrn_reflns_limit_h_min -9
_diffrn_reflns_limit_k_max 11
_diffrn_reflns_limit_k_min -11
_diffrn_reflns_limit_l_max 13
_diffrn_reflns_limit_l_min -13
_diffrn_reflns_number 15270
_diffrn_reflns_theta_full 68.24
_diffrn_reflns_theta_max 68.24
_exptl_absorpt_coefficient_mu 0.820
_exptl_absorpt_correction_T_max 0.921
_exptl_absorpt_correction_T_min 0.612
_exptl_absorpt_correction_type multi-scan
_exptl_absorpt_process_details
;
    Higashi, T. (1995). Program for Absorption Correction.
    Rigaku Corporation, Tokyo, Japan.
;
_exptl_crystal_colour yellow
_exptl_crystal_density_diffrn 1.380
_exptl_crystal_description block
_exptl_crystal_F_000 312.00
_exptl_crystal_size_max 0.20
_exptl_crystal_size_mid 0.14
_exptl_crystal_size_min 0.10
_refine_diff_density_max 0.21
_refine_diff_density_min -0.23
_refine_ls_extinction_method none
_refine_ls_goodness_of_fit_ref 1.812
_refine_ls_hydrogen_treatment refall
_refine_ls_number_parameters 214
_refine_ls_number_reflns 1179
_refine_ls_R_factor_gt 0.0390
_refine_ls_shift/su_max 0.0000
_refine_ls_structure_factor_coef F
_refine_ls_weighting_details 'w = 1.0'
_refine_ls_weighting_scheme unit
_refine_ls_wR_factor_ref 0.0370
_reflns_number_gt 1179
_reflns_number_total 2426
_reflns_threshold_expression F^2^>2.0\s(F^2^)
_cod_data_source_file ol047540bsi20050209_034349.cif
_cod_data_source_block '_Benzofuran-OMe______'
_cod_depositor_comments
;
The following automatic conversions were performed:

'_chemical_melting_point' value '172-173' was changed to '172.5(5)' -
the average value was taken and precision was estimated.

Automatic conversion script
Id: cif_fix_values 1715 2011-07-08 13:25:40Z adriana 
;
_cod_original_cell_volume 715(2)
_cod_original_formula_sum 'C17 H15 N O4 '
_cod_database_code 1506468

loop_
_symmetry_equiv_pos_site_id
_symmetry_equiv_pos_as_xyz
1 +X,+Y,+Z
2 -X,-Y,-Z

loop_
_atom_site_label
_atom_site_type_symbol
_atom_site_fract_x
_atom_site_fract_y
_atom_site_fract_z
_atom_site_U_iso_or_equiv
_atom_site_adp_type
_atom_site_occupancy
_atom_site_symmetry_multiplicity
_atom_site_calc_flag
_atom_site_refinement_flags
O(1) O 0.2123(3) 0.4036(3) 0.5084(2) 0.0491(8) Uani 1.00 1 d .
O(2) O -0.2189(4) 0.2482(3) 0.0987(2) 0.0563(8) Uani 1.00 1 d .
O(3) O -0.3084(4) 0.4707(4) 0.1231(3) 0.080(1) Uani 1.00 1 d .
O(4) O -0.8006(3) -0.1208(3) 0.2621(3) 0.0659(9) Uani 1.00 1 d .
N(2) N 0.0544(4) 0.2835(4) 0.6178(3) 0.055(1) Uani 1.00 1 d .
C(1) C 0.0496(5) 0.3115(4) 0.5063(4) 0.046(1) Uani 1.00 1 d .
C(2) C -0.0822(5) 0.2648(4) 0.3909(3) 0.042(1) Uani 1.00 1 d .
C(3) C 0.0028(5) 0.3342(4) 0.3109(4) 0.043(1) Uani 1.00 1 d .
C(4) C -0.0428(5) 0.3342(4) 0.1848(4) 0.049(1) Uani 1.00 1 d .
C(5) C 0.0839(6) 0.4119(5) 0.1402(4) 0.056(1) Uani 1.00 1 d .
C(6) C 0.2596(6) 0.4947(5) 0.2218(4) 0.059(1) Uani 1.00 1 d .
C(7) C 0.3111(5) 0.5005(4) 0.3483(4) 0.054(1) Uani 1.00 1 d .
C(8) C 0.1817(5) 0.4183(4) 0.3880(4) 0.046(1) Uani 1.00 1 d .
C(10) C -0.3429(6) 0.3325(6) 0.0741(4) 0.061(1) Uani 1.00 1 d .
C(11) C -0.5225(6) 0.2278(6) -0.0164(4) 0.080(2) Uani 1.00 1 d .
C(12) C -0.2716(5) 0.1679(4) 0.3600(3) 0.042(1) Uani 1.00 1 d .
C(13) C -0.4261(5) 0.2143(4) 0.3090(4) 0.048(1) Uani 1.00 1 d .
C(14) C -0.6040(5) 0.1216(4) 0.2754(4) 0.049(1) Uani 1.00 1 d .
C(15) C -0.6299(5) -0.0186(4) 0.2951(4) 0.050(1) Uani 1.00 1 d .
C(16) C -0.4797(5) -0.0641(4) 0.3498(4) 0.052(1) Uani 1.00 1 d .
C(17) C -0.3027(5) 0.0268(4) 0.3811(3) 0.047(1) Uani 1.00 1 d .
C(18) C -0.9543(5) -0.0888(5) 0.1888(4) 0.070(1) Uani 1.00 1 d .
H(1) H -0.4078 0.3124 0.2969 0.058 Uiso 1.00 1 c R
H(2) H -0.7083 0.1548 0.2398 0.058 Uiso 1.00 1 c R
H(3) H -0.4989 -0.1598 0.3659 0.061 Uiso 1.00 1 c R
H(4) H -0.1988 -0.0063 0.4175 0.056 Uiso 1.00 1 c R
H(5) H 0.0511 0.4080 0.0528 0.070 Uiso 1.00 1 c R
H(6) H 0.3455 0.5487 0.1894 0.077 Uiso 1.00 1 c R
H(7) H 0.4300 0.5588 0.4045 0.067 Uiso 1.00 1 c R
H(8) H -0.9705 0.0091 0.2364 0.078 Uiso 1.00 1 c R
H(9) H -0.9329 -0.0855 0.1092 0.078 Uiso 1.00 1 c R
H(10) H -1.0632 -0.1677 0.1720 0.078 Uiso 1.00 1 c R
H(11) H -0.6067 0.2897 -0.0321 0.091 Uiso 1.00 1 c R
H(12) H -0.5025 0.1709 -0.0958 0.091 Uiso 1.00 1 c R
H(13) H -0.5735 0.1573 0.0213 0.091 Uiso 1.00 1 c R
H(14) H 0.1629 0.3287 0.6887 0.067 Uiso 1.00 1 c R
H(15) H -0.0506 0.2184 0.6256 0.067 Uiso 1.00 1 c R

loop_
_atom_site_aniso_label
_atom_site_aniso_U_11
_atom_site_aniso_U_22
_atom_site_aniso_U_33
_atom_site_aniso_U_12
_atom_site_aniso_U_13
_atom_site_aniso_U_23
O(1) 0.033(1) 0.051(2) 0.062(2) 0.008(1) 0.008(1) 0.023(1)
O(2) 0.048(2) 0.062(2) 0.052(2) 0.010(1) 0.007(1) 0.016(1)
O(3) 0.067(2) 0.071(2) 0.089(2) 0.022(2) -0.002(2) 0.022(2)
O(4) 0.041(2) 0.066(2) 0.085(2) -0.003(1) 0.008(2) 0.031(2)
N(2) 0.045(2) 0.059(2) 0.062(2) 0.007(2) 0.008(2) 0.031(2)
C(1) 0.037(2) 0.046(2) 0.058(3) 0.011(2) 0.014(2) 0.022(2)
C(2) 0.033(2) 0.044(2) 0.049(2) 0.010(2) 0.010(2) 0.016(2)
C(3) 0.033(2) 0.039(2) 0.055(2) 0.010(2) 0.011(2) 0.013(2)
C(4) 0.041(2) 0.048(2) 0.054(3) 0.012(2) 0.011(2) 0.014(2)
C(5) 0.057(3) 0.061(3) 0.058(3) 0.015(2) 0.020(2) 0.027(2)
C(6) 0.054(3) 0.060(3) 0.078(3) 0.018(2) 0.029(2) 0.034(2)
C(7) 0.042(2) 0.049(3) 0.077(3) 0.011(2) 0.019(2) 0.026(2)
C(8) 0.043(2) 0.043(2) 0.058(3) 0.016(2) 0.016(2) 0.021(2)
C(10) 0.050(3) 0.078(3) 0.052(3) 0.015(3) 0.009(2) 0.024(3)
C(11) 0.060(3) 0.107(4) 0.060(3) 0.018(3) 0.005(2) 0.021(3)
C(12) 0.038(2) 0.041(2) 0.045(2) 0.009(2) 0.014(2) 0.012(2)
C(13) 0.041(2) 0.042(2) 0.062(3) 0.009(2) 0.014(2) 0.018(2)
C(14) 0.034(2) 0.051(2) 0.060(2) 0.009(2) 0.011(2) 0.018(2)
C(15) 0.041(2) 0.048(2) 0.054(2) 0.001(2) 0.015(2) 0.014(2)
C(16) 0.050(2) 0.044(2) 0.059(3) 0.006(2) 0.010(2) 0.022(2)
C(17) 0.043(2) 0.046(2) 0.052(2) 0.011(2) 0.008(2) 0.018(2)
C(18) 0.042(3) 0.080(3) 0.073(3) -0.004(2) 0.006(2) 0.023(3)

loop_
_atom_type_symbol
_atom_type_description
_atom_type_scat_dispersion_real
_atom_type_scat_dispersion_imag
_atom_type_scat_source
C C 0.018 0.009
;
International Tables for Crystallography
(1992, Vol. C, Tables 4.2.6.8 and 6.1.1.4)
;
H H 0.000 0.000
;
International Tables for Crystallography
(1992, Vol. C, Table 6.1.1.4)
;
O O 0.049 0.032
;
International Tables for Crystallography
(1992, Vol. C, Tables 4.2.6.8 and 6.1.1.4)
;
N N 0.031 0.018
;
International Tables for Crystallography
(1992, Vol. C, Tables 4.2.6.8 and 6.1.1.4)
;
